data_4082817
loop_
_publ_author_name
'Speck, J. Matth\"aus'
'Korb, Marcus'
'R\"uffer, Tobias'
'Hildebrandt, Alexander'
'Lang, Heinrich'

_publ_section_title
;
 Substituent Influence on Charge Transfer Interactions in
 \a,\a&#x2032;-Diferrocenylthiophenes
;
_journal_issue 18
_journal_name_full Organometallics
_journal_page_first 4813
_journal_paper_doi 10.1021/om500062h
_journal_volume 33
_journal_year 2014
_chemical_formula_moiety 'C26 H20 Fe2 O2 S'
_chemical_formula_sum 'C26 H20 Fe2 O2 S'
_chemical_formula_weight 508.18
_chemical_name_systematic
; 
 ? 
;
_space_group_IT_number 14
_symmetry_cell_setting monoclinic
_symmetry_space_group_name_Hall '-P 2yn'
_symmetry_space_group_name_H-M 'P 1 21/n 1'
_atom_sites_solution_hydrogens geom
_atom_sites_solution_primary direct
_atom_sites_solution_secondary difmap
_audit_creation_method SHELXL-97
_cell_angle_alpha 90.00
_cell_angle_beta 102.988(6)
_cell_angle_gamma 90.00
_cell_formula_units_Z 4
_cell_length_a 11.8158(8)
_cell_length_b 9.6816(6)
_cell_length_c 18.0526(10)
_cell_measurement_reflns_used 3124
_cell_measurement_temperature 103.50(14)
_cell_measurement_theta_max 28.3951
_cell_measurement_theta_min 3.1228
_cell_volume 2012.3(2)
_computing_cell_refinement
;
CrysAlisPro, Agilent Technologies,
Version 1.171.35.19 (release 27-10-2011 CrysAlis171 .NET)
(compiled Oct 27 2011,15:02:11)
;
_computing_data_collection
;
CrysAlisPro, Agilent Technologies,
Version 1.171.35.19 (release 27-10-2011 CrysAlis171 .NET)
(compiled Oct 27 2011,15:02:11)
;
_computing_data_reduction
;
CrysAlisPro, Agilent Technologies,
Version 1.171.35.19 (release 27-10-2011 CrysAlis171 .NET)
(compiled Oct 27 2011,15:02:11)
;
_computing_structure_refinement 'SHELXL-97 (Sheldrick, 1997)'
_computing_structure_solution 'SHELXS-97 (Sheldrick, 1990)'
_diffrn_ambient_temperature 103.50(14)
_diffrn_measured_fraction_theta_full 0.996
_diffrn_measured_fraction_theta_max 0.996
_diffrn_measurement_device_type 'oxford gemini s'
_diffrn_measurement_method '\w scans'
_diffrn_radiation_monochromator graphite
_diffrn_radiation_source 'fine-focus sealed tube'
_diffrn_radiation_type MoK\a
_diffrn_radiation_wavelength 0.71073
_diffrn_reflns_av_R_equivalents 0.0603
_diffrn_reflns_av_sigmaI/netI 0.0644
_diffrn_reflns_limit_h_max 14
_diffrn_reflns_limit_h_min -14
_diffrn_reflns_limit_k_max 9
_diffrn_reflns_limit_k_min -11
_diffrn_reflns_limit_l_max 21
_diffrn_reflns_limit_l_min -21
_diffrn_reflns_number 7745
_diffrn_reflns_theta_full 25.50
_diffrn_reflns_theta_max 25.50
_diffrn_reflns_theta_min 3.13
_diffrn_standards_decay_% 0
_diffrn_standards_interval_count 50
_diffrn_standards_interval_time 10
_diffrn_standards_number 2
_exptl_absorpt_coefficient_mu 1.568
_exptl_absorpt_correction_T_max 0.7445
_exptl_absorpt_correction_T_min 0.6505
_exptl_absorpt_correction_type multi-scan
_exptl_absorpt_process_details
;
CrysAlisPro, Agilent Technologies,
Version 1.171.35.19 (release 27-10-2011 CrysAlis171 .NET)
(compiled Oct 27 2011,15:02:11)
Empirical absorption correction using spherical harmonics,
 implemented in SCALE3 ABSPACK scaling algorithm.
;
_exptl_crystal_colour red
_exptl_crystal_density_diffrn 1.677
_exptl_crystal_density_method 'not measured'
_exptl_crystal_description block
_exptl_crystal_F_000 1040
_exptl_crystal_size_max 0.30
_exptl_crystal_size_mid 0.20
_exptl_crystal_size_min 0.20
_refine_diff_density_max 1.553
_refine_diff_density_min -0.845
_refine_diff_density_rms 0.134
_refine_ls_extinction_method none
_refine_ls_goodness_of_fit_ref 1.018
_refine_ls_hydrogen_treatment constr
_refine_ls_matrix_type full
_refine_ls_number_parameters 280
_refine_ls_number_reflns 3727
_refine_ls_number_restraints 0
_refine_ls_restrained_S_all 1.018
_refine_ls_R_factor_all 0.0647
_refine_ls_R_factor_gt 0.0559
_refine_ls_shift/su_max 0.001
_refine_ls_shift/su_mean 0.000
_refine_ls_structure_factor_coef Fsqd
_refine_ls_weighting_details 'calc w=1/[\s^2^(Fo^2^)+(0.0937P)^2^+0.0000P] where P=(Fo^2^+2Fc^2^)/3'
_refine_ls_weighting_scheme calc
_refine_ls_wR_factor_gt 0.1440
_refine_ls_wR_factor_ref 0.1521
_reflns_number_gt 3096
_reflns_number_total 3727
_reflns_threshold_expression >2sigma(I)
_cod_data_source_file om500062h_si_002.cif
_cod_data_source_block JMS-99-4
_cod_original_sg_symbol_H-M 'P 21/n'
_cod_database_code 4082817

loop_
_symmetry_equiv_pos_as_xyz
'x, y, z'
'-x+1/2, y+1/2, -z+1/2'
'-x, -y, -z'
'x-1/2, -y-1/2, z-1/2'

loop_
_atom_site_label
_atom_site_type_symbol
_atom_site_fract_x
_atom_site_fract_y
_atom_site_fract_z
_atom_site_U_iso_or_equiv
_atom_site_adp_type
_atom_site_occupancy
_atom_site_symmetry_multiplicity
_atom_site_calc_flag
_atom_site_refinement_flags
C1 C 0.6749(3) 0.0258(4) 0.87502(18) 0.0208(7) Uani 1 1 d .
C2 C 0.7680(3) 0.0849(4) 0.85557(18) 0.0227(8) Uani 1 1 d .
H2 H 0.7953 0.0583 0.8120 0.027 Uiso 1 1 calc R
C3 C 0.8212(3) 0.1906(4) 0.90641(19) 0.0234(8) Uani 1 1 d .
H3 H 0.8880 0.2401 0.9005 0.028 Uiso 1 1 calc R
C4 C 0.7676(3) 0.2139(4) 0.96392(19) 0.0214(8) Uani 1 1 d .
C5 C 0.5997(3) -0.0825(4) 0.83548(18) 0.0194(7) Uani 1 1 d .
C6 C 0.4887(3) -0.1244(4) 0.84672(19) 0.0214(8) Uani 1 1 d .
H6 H 0.4523 -0.0893 0.8847 0.026 Uiso 1 1 calc R
C7 C 0.4416(3) -0.2270(4) 0.7921(2) 0.0255(9) Uani 1 1 d .
H7 H 0.3686 -0.2716 0.7867 0.031 Uiso 1 1 calc R
C8 C 0.5245(3) -0.2504(4) 0.7467(2) 0.0235(8) Uani 1 1 d .
H8 H 0.5160 -0.3135 0.7055 0.028 Uiso 1 1 calc R
C9 C 0.6222(3) -0.1632(4) 0.77369(19) 0.0223(8) Uani 1 1 d .
H9 H 0.6903 -0.1592 0.7542 0.027 Uiso 1 1 calc R
C10 C 0.7139(3) -0.3385(4) 0.95893(18) 0.0211(8) Uani 1 1 d .
C11 C 0.5984(3) -0.3838(4) 0.96080(19) 0.0243(8) Uani 1 1 d .
H11 H 0.5546 -0.3543 0.9961 0.029 Uiso 1 1 calc R
C12 C 0.5614(3) -0.4796(4) 0.90120(19) 0.0275(8) Uani 1 1 d .
H12 H 0.4891 -0.5267 0.8896 0.033 Uiso 1 1 calc R
C13 C 0.6527(3) -0.4927(4) 0.8616(2) 0.0263(8) Uani 1 1 d .
H13 H 0.6511 -0.5504 0.8188 0.032 Uiso 1 1 calc R
C14 C 0.7457(3) -0.4060(4) 0.89636(19) 0.0246(8) Uani 1 1 d .
H14 H 0.8167 -0.3946 0.8808 0.030 Uiso 1 1 calc R
C15 C 0.7790(3) -0.2348(4) 1.00909(19) 0.0250(8) Uani 1 1 d .
H15 H 0.7414 -0.1901 1.0438 0.030 Uiso 1 1 calc R
C16 C 0.7970(3) 0.3148(4) 1.02462(19) 0.0206(7) Uani 1 1 d .
C17 C 0.9027(3) 0.3909(4) 1.04300(18) 0.0227(8) Uani 1 1 d .
H17 H 0.9649 0.3838 1.0178 0.027 Uiso 1 1 calc R
C18 C 0.8995(3) 0.4789(4) 1.10523(18) 0.0262(8) Uani 1 1 d .
H18 H 0.9584 0.5422 1.1283 0.031 Uiso 1 1 calc R
C19 C 0.7933(3) 0.4561(4) 1.1270(2) 0.0272(8) Uani 1 1 d .
H19 H 0.7687 0.5012 1.1674 0.033 Uiso 1 1 calc R
C20 C 0.7299(3) 0.3544(4) 1.07818(18) 0.0235(8) Uani 1 1 d .
H20 H 0.6559 0.3188 1.0806 0.028 Uiso 1 1 calc R
C21 C 0.9278(3) 0.2002(4) 1.2417(2) 0.0239(8) Uani 1 1 d .
C22 C 0.8626(3) 0.0988(4) 1.19150(18) 0.0245(8) Uani 1 1 d .
H22 H 0.7904 0.0595 1.1951 0.029 Uiso 1 1 calc R
C23 C 0.9262(3) 0.0681(4) 1.1357(2) 0.0271(8) Uani 1 1 d .
H23 H 0.9034 0.0043 1.0951 0.033 Uiso 1 1 calc R
C24 C 1.0292(3) 0.1483(4) 1.1502(2) 0.0297(9) Uani 1 1 d .
H24 H 1.0871 0.1467 1.1213 0.036 Uiso 1 1 calc R
C25 C 1.0314(3) 0.2311(4) 1.2150(2) 0.0263(9) Uani 1 1 d .
H25 H 1.0902 0.2953 1.2369 0.032 Uiso 1 1 calc R
C26 C 0.8933(3) 0.2768(4) 1.30179(19) 0.0256(8) Uani 1 1 d .
H26 H 0.9401 0.3532 1.3227 0.031 Uiso 1 1 calc R
O1 O 0.8784(2) -0.2012(3) 1.00983(14) 0.0314(7) Uani 1 1 d .
O2 O 0.8084(2) 0.2506(3) 1.32777(14) 0.0357(7) Uani 1 1 d .
S1 S 0.65003(7) 0.10298(10) 0.95703(4) 0.0229(3) Uani 1 1 d .
Fe2 Fe 0.88741(4) 0.27525(6) 1.13383(3) 0.0199(2) Uani 1 1 d .
Fe1 Fe 0.59711(4) -0.29149(6) 0.85876(3) 0.0195(2) Uani 1 1 d .

loop_
_atom_site_aniso_label
_atom_site_aniso_U_11
_atom_site_aniso_U_22
_atom_site_aniso_U_33
_atom_site_aniso_U_23
_atom_site_aniso_U_13
_atom_site_aniso_U_12
C1 0.0158(16) 0.0243(19) 0.0222(15) 0.0033(15) 0.0040(13) 0.0015(15)
C2 0.0161(16) 0.028(2) 0.0257(16) 0.0001(16) 0.0082(14) 0.0035(15)
C3 0.0145(17) 0.027(2) 0.0302(18) 0.0038(16) 0.0072(15) -0.0018(15)
C4 0.0111(17) 0.027(2) 0.0261(17) 0.0025(15) 0.0045(14) 0.0037(14)
C5 0.0142(16) 0.0211(19) 0.0229(16) 0.0031(15) 0.0039(13) 0.0008(14)
C6 0.0150(16) 0.0223(19) 0.0274(17) 0.0029(16) 0.0060(14) -0.0019(15)
C7 0.0135(18) 0.031(2) 0.0299(19) 0.0048(16) -0.0001(15) 0.0012(15)
C8 0.023(2) 0.026(2) 0.0215(17) 0.0010(15) 0.0045(15) -0.0001(16)
C9 0.0171(17) 0.027(2) 0.0251(17) 0.0026(16) 0.0093(14) -0.0010(16)
C10 0.0150(17) 0.024(2) 0.0247(17) 0.0058(15) 0.0044(14) 0.0046(15)
C11 0.0179(17) 0.028(2) 0.0281(17) 0.0061(16) 0.0068(14) 0.0003(16)
C12 0.0197(18) 0.028(2) 0.0339(19) 0.0056(17) 0.0051(16) -0.0020(16)
C13 0.026(2) 0.0198(19) 0.0324(18) -0.0041(16) 0.0047(16) 0.0024(16)
C14 0.0162(17) 0.028(2) 0.0306(18) 0.0020(17) 0.0081(15) 0.0045(16)
C15 0.0160(19) 0.035(2) 0.0238(18) 0.0025(16) 0.0044(15) 0.0041(16)
C16 0.0156(17) 0.0227(19) 0.0237(17) 0.0036(15) 0.0050(14) 0.0000(15)
C17 0.0180(17) 0.027(2) 0.0224(16) 0.0057(16) 0.0022(13) -0.0036(16)
C18 0.029(2) 0.0205(19) 0.0265(17) 0.0005(16) 0.0013(15) -0.0043(16)
C19 0.027(2) 0.025(2) 0.0277(17) -0.0024(16) 0.0029(15) 0.0091(17)
C20 0.0152(17) 0.030(2) 0.0264(17) 0.0020(16) 0.0072(14) 0.0046(15)
C21 0.0199(19) 0.026(2) 0.0253(18) 0.0067(15) 0.0038(15) 0.0007(15)
C22 0.0178(17) 0.027(2) 0.0279(17) 0.0049(16) 0.0047(14) -0.0022(16)
C23 0.0250(19) 0.025(2) 0.0292(18) -0.0009(16) 0.0010(15) 0.0059(17)
C24 0.025(2) 0.035(2) 0.0298(18) 0.0076(17) 0.0076(16) 0.0146(18)
C25 0.0158(18) 0.033(2) 0.0294(19) 0.0045(17) 0.0039(16) 0.0030(16)
C26 0.023(2) 0.027(2) 0.0240(17) 0.0023(15) 0.0001(16) -0.0026(16)
O1 0.0177(14) 0.0430(18) 0.0337(14) -0.0025(12) 0.0066(11) -0.0034(12)
O2 0.0301(16) 0.0492(18) 0.0313(14) -0.0005(13) 0.0144(13) -0.0060(14)
S1 0.0147(4) 0.0298(5) 0.0259(4) -0.0025(4) 0.0083(3) -0.0036(4)
Fe2 0.0135(3) 0.0240(4) 0.0226(3) 0.0006(2) 0.0047(2) 0.0011(2)
Fe1 0.0124(3) 0.0243(3) 0.0226(3) 0.0011(2) 0.0059(2) -0.0004(2)

loop_
_atom_type_symbol
_atom_type_description
_atom_type_scat_dispersion_real
_atom_type_scat_dispersion_imag
_atom_type_scat_source
C C 0.0033 0.0016 'International Tables Vol C Tables 4.2.6.8 and 6.1.1.4'
O O 0.0106 0.0060 'International Tables Vol C Tables 4.2.6.8 and 6.1.1.4'
S S 0.1246 0.1234 'International Tables Vol C Tables 4.2.6.8 and 6.1.1.4'
Fe Fe 0.3463 0.8444 'International Tables Vol C Tables 4.2.6.8 and 6.1.1.4'
H H 0.0000 0.0000 'International Tables Vol C Tables 4.2.6.8 and 6.1.1.4'

loop_
_geom_angle_atom_site_label_1
_geom_angle_atom_site_label_2
_geom_angle_atom_site_label_3
_geom_angle
C2 C1 C5 128.3(3)
C2 C1 S1 109.9(3)
C5 C1 S1 121.7(2)
C1 C2 C3 113.8(3)
C1 C2 H2 123.1
C3 C2 H2 123.1
C4 C3 C2 113.6(3)
C4 C3 H3 123.2
C2 C3 H3 123.2
C3 C4 C16 128.2(3)
C3 C4 S1 110.3(3)
C16 C4 S1 121.5(2)
C6 C5 C9 107.0(3)
C6 C5 C1 127.9(3)
C9 C5 C1 125.1(3)
C6 C5 Fe1 68.8(2)
C9 C5 Fe1 68.8(2)
C1 C5 Fe1 129.9(2)
C7 C6 C5 109.2(3)
C7 C6 Fe1 70.1(2)
C5 C6 Fe1 70.6(2)
C7 C6 H6 125.4
C5 C6 H6 125.4
Fe1 C6 H6 125.5
C6 C7 C8 107.2(3)
C6 C7 Fe1 69.3(2)
C8 C7 Fe1 69.5(2)
C6 C7 H7 126.4
C8 C7 H7 126.4
Fe1 C7 H7 126.4
C9 C8 C7 108.5(3)
C9 C8 Fe1 69.6(2)
C7 C8 Fe1 69.8(2)
C9 C8 H8 125.7
C7 C8 H8 125.7
Fe1 C8 H8 126.5
C8 C9 C5 108.1(3)
C8 C9 Fe1 69.8(2)
C5 C9 Fe1 70.37(19)
C8 C9 H9 125.9
C5 C9 H9 125.9
Fe1 C9 H9 125.5
C14 C10 C11 107.4(3)
C14 C10 C15 127.8(3)
C11 C10 C15 124.6(3)
C14 C10 Fe1 69.52(19)
C11 C10 Fe1 68.76(19)
C15 C10 Fe1 123.4(3)
C12 C11 C10 108.3(3)
C12 C11 Fe1 70.28(19)
C10 C11 Fe1 70.20(19)
C12 C11 H11 125.8
C10 C11 H11 125.8
Fe1 C11 H11 125.3
C11 C12 C13 107.5(3)
C11 C12 Fe1 69.4(2)
C13 C12 Fe1 69.6(2)
C11 C12 H12 126.3
C13 C12 H12 126.3
Fe1 C12 H12 126.4
C14 C13 C12 108.9(3)
C14 C13 Fe1 70.1(2)
C12 C13 Fe1 69.8(2)
C14 C13 H13 125.5
C12 C13 H13 125.5
Fe1 C13 H13 126.2
C13 C14 C10 107.9(3)
C13 C14 Fe1 69.7(2)
C10 C14 Fe1 69.98(19)
C13 C14 H14 126.1
C10 C14 H14 126.1
Fe1 C14 H14 125.8
O1 C15 C10 124.6(3)
O1 C15 H15 117.7
C10 C15 H15 117.7
C17 C16 C20 107.0(3)
C17 C16 C4 125.0(3)
C20 C16 C4 128.0(3)
C17 C16 Fe2 68.49(19)
C20 C16 Fe2 69.51(19)
C4 C16 Fe2 125.7(3)
C18 C17 C16 108.5(3)
C18 C17 Fe2 70.61(19)
C16 C17 Fe2 70.72(19)
C18 C17 H17 125.7
C16 C17 H17 125.7
Fe2 C17 H17 124.5
C19 C18 C17 108.0(3)
C19 C18 Fe2 70.3(2)
C17 C18 Fe2 68.7(2)
C19 C18 H18 126.0
C17 C18 H18 126.0
Fe2 C18 H18 126.5
C18 C19 C20 108.3(3)
C18 C19 Fe2 69.5(2)
C20 C19 Fe2 69.5(2)
C18 C19 H19 125.9
C20 C19 H19 125.9
Fe2 C19 H19 126.7
C19 C20 C16 108.1(3)
C19 C20 Fe2 70.2(2)
C16 C20 Fe2 69.67(19)
C19 C20 H20 126.0
C16 C20 H20 126.0
Fe2 C20 H20 125.7
C22 C21 C25 107.7(3)
C22 C21 C26 128.5(3)
C25 C21 C26 123.2(4)
C22 C21 Fe2 70.3(2)
C25 C21 Fe2 68.9(2)
C26 C21 Fe2 119.4(3)
C23 C22 C21 107.3(3)
C23 C22 Fe2 69.8(2)
C21 C22 Fe2 68.6(2)
C23 C22 H22 126.4
C21 C22 H22 126.4
Fe2 C22 H22 126.8
C22 C23 C24 108.9(3)
C22 C23 Fe2 69.9(2)
C24 C23 Fe2 69.4(2)
C22 C23 H23 125.6
C24 C23 H23 125.6
Fe2 C23 H23 126.8
C25 C24 C23 108.6(3)
C25 C24 Fe2 69.0(2)
C23 C24 Fe2 70.2(2)
C25 C24 H24 125.7
C23 C24 H24 125.7
Fe2 C24 H24 126.8
C24 C25 C21 107.4(4)
C24 C25 Fe2 70.4(2)
C21 C25 Fe2 69.4(2)
C24 C25 H25 126.3
C21 C25 H25 126.3
Fe2 C25 H25 125.5
O2 C26 C21 125.0(4)
O2 C26 H26 117.5
C21 C26 H26 117.5
C4 S1 C1 92.35(16)
C25 Fe2 C17 119.25(15)
C25 Fe2 C21 41.71(14)
C17 Fe2 C21 158.17(15)
C25 Fe2 C24 40.61(15)
C17 Fe2 C24 103.30(14)
C21 Fe2 C24 68.79(14)
C25 Fe2 C18 106.86(16)
C17 Fe2 C18 40.67(14)
C21 Fe2 C18 124.76(15)
C24 Fe2 C18 120.86(16)
C25 Fe2 C20 162.52(15)
C17 Fe2 C20 68.51(13)
C21 Fe2 C20 126.43(14)
C24 Fe2 C20 156.60(14)
C18 Fe2 C20 67.97(15)
C25 Fe2 C23 68.57(16)
C17 Fe2 C23 119.47(14)
C21 Fe2 C23 68.43(15)
C24 Fe2 C23 40.45(15)
C18 Fe2 C23 156.05(15)
C20 Fe2 C23 123.10(16)
C25 Fe2 C22 69.54(14)
C17 Fe2 C22 156.57(14)
C21 Fe2 C22 41.16(14)
C24 Fe2 C22 68.43(15)
C18 Fe2 C22 162.23(14)
C20 Fe2 C22 109.97(14)
C23 Fe2 C22 40.31(14)
C25 Fe2 C16 154.63(14)
C17 Fe2 C16 40.80(13)
C21 Fe2 C16 160.88(15)
C24 Fe2 C16 118.87(14)
C18 Fe2 C16 68.31(14)
C20 Fe2 C16 40.82(13)
C23 Fe2 C16 105.24(15)
C22 Fe2 C16 122.54(15)
C25 Fe2 C19 125.18(16)
C17 Fe2 C19 68.13(14)
C21 Fe2 C19 111.60(14)
C24 Fe2 C19 158.71(17)
C18 Fe2 C19 40.19(15)
C20 Fe2 C19 40.28(14)
C23 Fe2 C19 160.76(15)
C22 Fe2 C19 126.85(14)
C16 Fe2 C19 68.14(14)
C6 Fe1 C11 108.64(14)
C6 Fe1 C9 68.48(13)
C11 Fe1 C9 165.43(15)
C6 Fe1 C8 68.19(14)
C11 Fe1 C8 152.92(15)
C9 Fe1 C8 40.67(14)
C6 Fe1 C13 160.53(14)
C11 Fe1 C13 67.97(15)
C9 Fe1 C13 119.66(14)
C8 Fe1 C13 105.62(15)
C6 Fe1 C7 40.61(14)
C11 Fe1 C7 119.05(14)
C9 Fe1 C7 68.73(14)
C8 Fe1 C7 40.74(14)
C13 Fe1 C7 122.81(16)
C6 Fe1 C12 124.38(14)
C11 Fe1 C12 40.32(14)
C9 Fe1 C12 153.26(15)
C8 Fe1 C12 117.65(15)
C13 Fe1 C12 40.63(13)
C7 Fe1 C12 104.85(15)
C6 Fe1 C14 158.25(15)
C11 Fe1 C14 68.53(13)
C9 Fe1 C14 108.52(14)
C8 Fe1 C14 124.51(14)
C13 Fe1 C14 40.21(14)
C7 Fe1 C14 160.25(15)
C12 Fe1 C14 68.35(14)
C6 Fe1 C10 123.17(14)
C11 Fe1 C10 41.04(13)
C9 Fe1 C10 127.60(14)
C8 Fe1 C10 162.96(13)
C13 Fe1 C10 67.77(14)
C7 Fe1 C10 156.08(14)
C12 Fe1 C10 68.32(14)
C14 Fe1 C10 40.49(13)
C6 Fe1 C5 40.69(12)
C11 Fe1 C5 127.84(14)
C9 Fe1 C5 40.80(13)
C8 Fe1 C5 68.39(14)
C13 Fe1 C5 156.11(14)
C7 Fe1 C5 68.64(14)
C12 Fe1 C5 162.95(13)
C14 Fe1 C5 122.92(14)
C10 Fe1 C5 110.88(15)

loop_
_geom_bond_atom_site_label_1
_geom_bond_atom_site_label_2
_geom_bond_distance
C1 C2 1.354(5)
C1 C5 1.454(5)
C1 S1 1.742(3)
C2 C3 1.423(5)
C2 H2 0.9500
C3 C4 1.351(5)
C3 H3 0.9500
C4 C16 1.450(5)
C4 S1 1.738(4)
C5 C6 1.430(4)
C5 C9 1.435(5)
C5 Fe1 2.068(4)
C6 C7 1.422(5)
C6 Fe1 2.044(4)
C6 H6 0.9500
C7 C8 1.429(5)
C7 Fe1 2.055(4)
C7 H7 0.9500
C8 C9 1.424(5)
C8 Fe1 2.050(4)
C8 H8 0.9500
C9 Fe1 2.048(3)
C9 H9 0.9500
C10 C14 1.426(5)
C10 C11 1.440(5)
C10 C15 1.452(5)
C10 Fe1 2.064(3)
C11 C12 1.413(5)
C11 Fe1 2.044(3)
C11 H11 0.9500
C12 C13 1.427(5)
C12 Fe1 2.056(4)
C12 H12 0.9500
C13 C14 1.413(5)
C13 Fe1 2.053(4)
C13 H13 0.9500
C14 Fe1 2.058(3)
C14 H14 0.9500
C15 O1 1.215(4)
C15 H15 0.9500
C16 C17 1.423(5)
C16 C20 1.433(4)
C16 Fe2 2.056(3)
C17 C18 1.417(5)
C17 Fe2 2.027(3)
C17 H17 0.9500
C18 C19 1.414(5)
C18 Fe2 2.052(4)
C18 H18 0.9500
C19 C20 1.418(5)
C19 Fe2 2.063(4)
C19 H19 0.9500
C20 Fe2 2.054(3)
C20 H20 0.9500
C21 C22 1.437(5)
C21 C25 1.445(5)
C21 C26 1.445(5)
C21 Fe2 2.033(4)
C22 C23 1.417(5)
C22 Fe2 2.056(4)
C22 H22 0.9500
C23 C24 1.417(5)
C23 Fe2 2.055(4)
C23 H23 0.9500
C24 C25 1.413(5)
C24 Fe2 2.045(4)
C24 H24 0.9500
C25 Fe2 2.026(4)
C25 H25 0.9500
C26 O2 1.226(4)
C26 H26 0.9500

loop_
_geom_torsion_atom_site_label_1
_geom_torsion_atom_site_label_2
_geom_torsion_atom_site_label_3
_geom_torsion_atom_site_label_4
_geom_torsion
C5 C1 C2 C3 178.8(3)
S1 C1 C2 C3 0.9(4)
C1 C2 C3 C4 -1.1(5)
C2 C3 C4 C16 -178.8(3)
C2 C3 C4 S1 0.7(4)
C2 C1 C5 C6 -165.7(4)
S1 C1 C5 C6 12.0(5)
C2 C1 C5 C9 10.7(6)
S1 C1 C5 C9 -171.6(3)
C2 C1 C5 Fe1 101.4(4)
S1 C1 C5 Fe1 -81.0(4)
C9 C5 C6 C7 -1.2(4)
C1 C5 C6 C7 175.7(3)
Fe1 C5 C6 C7 -59.7(3)
C9 C5 C6 Fe1 58.4(2)
C1 C5 C6 Fe1 -124.7(4)
C5 C6 C7 C8 0.6(4)
Fe1 C6 C7 C8 -59.4(3)
C5 C6 C7 Fe1 59.9(2)
C6 C7 C8 C9 0.3(4)
Fe1 C7 C8 C9 -58.9(3)
C6 C7 C8 Fe1 59.3(3)
C7 C8 C9 C5 -1.1(4)
Fe1 C8 C9 C5 -60.2(2)
C7 C8 C9 Fe1 59.1(3)
C6 C5 C9 C8 1.4(4)
C1 C5 C9 C8 -175.6(3)
Fe1 C5 C9 C8 59.8(3)
C6 C5 C9 Fe1 -58.4(2)
C1 C5 C9 Fe1 124.6(3)
C14 C10 C11 C12 1.2(4)
C15 C10 C11 C12 176.9(3)
Fe1 C10 C11 C12 60.2(2)
C14 C10 C11 Fe1 -59.0(2)
C15 C10 C11 Fe1 116.7(3)
C10 C11 C12 C13 -0.8(4)
Fe1 C11 C12 C13 59.4(2)
C10 C11 C12 Fe1 -60.1(2)
C11 C12 C13 C14 0.1(4)
Fe1 C12 C13 C14 59.3(3)
C11 C12 C13 Fe1 -59.3(2)
C12 C13 C14 C10 0.6(4)
Fe1 C13 C14 C10 59.8(2)
C12 C13 C14 Fe1 -59.2(3)
C11 C10 C14 C13 -1.1(4)
C15 C10 C14 C13 -176.6(4)
Fe1 C10 C14 C13 -59.6(3)
C11 C10 C14 Fe1 58.5(2)
C15 C10 C14 Fe1 -117.0(4)
C14 C10 C15 O1 -8.7(6)
C11 C10 C15 O1 176.4(3)
Fe1 C10 C15 O1 -97.7(4)
C3 C4 C16 C17 -12.9(6)
S1 C4 C16 C17 167.6(3)
C3 C4 C16 C20 169.1(4)
S1 C4 C16 C20 -10.5(5)
C3 C4 C16 Fe2 -100.1(4)
S1 C4 C16 Fe2 80.3(4)
C20 C16 C17 C18 -1.7(4)
C4 C16 C17 C18 179.9(3)
Fe2 C16 C17 C18 -60.8(2)
C20 C16 C17 Fe2 59.0(2)
C4 C16 C17 Fe2 -119.3(4)
C16 C17 C18 C19 1.3(4)
Fe2 C17 C18 C19 -59.6(3)
C16 C17 C18 Fe2 60.8(2)
C17 C18 C19 C20 -0.3(4)
Fe2 C18 C19 C20 -58.8(3)
C17 C18 C19 Fe2 58.6(2)
C18 C19 C20 C16 -0.8(4)
Fe2 C19 C20 C16 -59.6(2)
C18 C19 C20 Fe2 58.8(2)
C17 C16 C20 C19 1.5(4)
C4 C16 C20 C19 179.9(3)
Fe2 C16 C20 C19 59.9(2)
C17 C16 C20 Fe2 -58.4(2)
C4 C16 C20 Fe2 119.9(4)
C25 C21 C22 C23 0.4(4)
C26 C21 C22 C23 171.7(4)
Fe2 C21 C22 C23 59.3(2)
C25 C21 C22 Fe2 -58.9(3)
C26 C21 C22 Fe2 112.4(4)
C21 C22 C23 C24 0.0(4)
Fe2 C22 C23 C24 58.5(3)
C21 C22 C23 Fe2 -58.5(3)
C22 C23 C24 C25 -0.4(4)
Fe2 C23 C24 C25 58.4(3)
C22 C23 C24 Fe2 -58.8(3)
C23 C24 C25 C21 0.7(4)
Fe2 C24 C25 C21 59.8(3)
C23 C24 C25 Fe2 -59.1(3)
C22 C21 C25 C24 -0.7(4)
C26 C21 C25 C24 -172.5(3)
Fe2 C21 C25 C24 -60.5(3)
C22 C21 C25 Fe2 59.8(3)
C26 C21 C25 Fe2 -112.1(3)
C22 C21 C26 O2 12.6(6)
C25 C21 C26 O2 -177.3(4)
Fe2 C21 C26 O2 99.9(4)
C3 C4 S1 C1 -0.2(3)
C16 C4 S1 C1 179.4(3)
C2 C1 S1 C4 -0.4(3)
C5 C1 S1 C4 -178.5(3)
C24 C25 Fe2 C17 -75.6(3)
C21 C25 Fe2 C17 166.1(2)
C24 C25 Fe2 C21 118.2(3)
C21 C25 Fe2 C24 -118.2(3)
C24 C25 Fe2 C18 -118.0(2)
C21 C25 Fe2 C18 123.7(2)
C24 C25 Fe2 C20 172.0(5)
C21 C25 Fe2 C20 53.8(6)
C24 C25 Fe2 C23 37.1(2)
C21 C25 Fe2 C23 -81.2(2)
C24 C25 Fe2 C22 80.3(2)
C21 C25 Fe2 C22 -37.9(2)
C24 C25 Fe2 C16 -43.2(5)
C21 C25 Fe2 C16 -161.5(3)
C24 C25 Fe2 C19 -158.3(2)
C21 C25 Fe2 C19 83.5(3)
C18 C17 Fe2 C25 -81.9(3)
C16 C17 Fe2 C25 159.4(2)
C18 C17 Fe2 C21 -56.4(5)
C16 C17 Fe2 C21 -175.1(4)
C18 C17 Fe2 C24 -122.3(2)
C16 C17 Fe2 C24 119.0(2)
C16 C17 Fe2 C18 -118.7(3)
C18 C17 Fe2 C20 80.8(2)
C16 C17 Fe2 C20 -37.9(2)
C18 C17 Fe2 C23 -162.4(2)
C16 C17 Fe2 C23 78.9(2)
C18 C17 Fe2 C22 171.6(3)
C16 C17 Fe2 C22 52.9(4)
C18 C17 Fe2 C16 118.7(3)
C18 C17 Fe2 C19 37.3(2)
C16 C17 Fe2 C19 -81.4(2)
C22 C21 Fe2 C25 -119.0(3)
C26 C21 Fe2 C25 117.1(4)
C22 C21 Fe2 C17 -153.3(4)
C25 C21 Fe2 C17 -34.3(5)
C26 C21 Fe2 C17 82.8(5)
C22 C21 Fe2 C24 -81.1(2)
C25 C21 Fe2 C24 38.0(2)
C26 C21 Fe2 C24 155.1(3)
C22 C21 Fe2 C18 165.3(2)
C25 C21 Fe2 C18 -75.6(3)
C26 C21 Fe2 C18 41.5(4)
C22 C21 Fe2 C20 78.5(3)
C25 C21 Fe2 C20 -162.5(2)
C26 C21 Fe2 C20 -45.4(4)
C22 C21 Fe2 C23 -37.5(2)
C25 C21 Fe2 C23 81.5(2)
C26 C21 Fe2 C23 -161.3(3)
C25 C21 Fe2 C22 119.0(3)
C26 C21 Fe2 C22 -123.9(4)
C22 C21 Fe2 C16 36.4(5)
C25 C21 Fe2 C16 155.5(4)
C26 C21 Fe2 C16 -87.4(5)
C22 C21 Fe2 C19 121.8(2)
C25 C21 Fe2 C19 -119.2(2)
C26 C21 Fe2 C19 -2.0(3)
C23 C24 Fe2 C25 120.2(3)
C25 C24 Fe2 C17 119.7(2)
C23 C24 Fe2 C17 -120.1(2)
C25 C24 Fe2 C21 -39.0(2)
C23 C24 Fe2 C21 81.2(2)
C25 C24 Fe2 C18 79.8(3)
C23 C24 Fe2 C18 -160.07(19)
C25 C24 Fe2 C20 -174.0(3)
C23 C24 Fe2 C20 -53.8(4)
C25 C24 Fe2 C23 -120.2(3)
C25 C24 Fe2 C22 -83.3(2)
C23 C24 Fe2 C22 36.9(2)
C25 C24 Fe2 C16 160.4(2)
C23 C24 Fe2 C16 -79.4(2)
C25 C24 Fe2 C19 56.3(5)
C23 C24 Fe2 C19 176.5(3)
C19 C18 Fe2 C25 -125.0(2)
C17 C18 Fe2 C25 115.5(2)
C19 C18 Fe2 C17 119.5(3)
C19 C18 Fe2 C21 -82.7(2)
C17 C18 Fe2 C21 157.9(2)
C19 C18 Fe2 C24 -167.1(2)
C17 C18 Fe2 C24 73.5(2)
C19 C18 Fe2 C20 37.2(2)
C17 C18 Fe2 C20 -82.2(2)
C19 C18 Fe2 C23 159.9(3)
C17 C18 Fe2 C23 40.5(4)
C19 C18 Fe2 C22 -49.6(5)
C17 C18 Fe2 C22 -169.0(4)
C19 C18 Fe2 C16 81.4(2)
C17 C18 Fe2 C16 -38.1(2)
C17 C18 Fe2 C19 -119.5(3)
C19 C20 Fe2 C25 38.8(6)
C16 C20 Fe2 C25 157.8(5)
C19 C20 Fe2 C17 -81.1(2)
C16 C20 Fe2 C17 37.9(2)
C19 C20 Fe2 C21 80.6(3)
C16 C20 Fe2 C21 -160.4(2)
C19 C20 Fe2 C24 -154.4(3)
C16 C20 Fe2 C24 -35.4(5)
C19 C20 Fe2 C18 -37.2(2)
C16 C20 Fe2 C18 81.9(2)
C19 C20 Fe2 C23 166.9(2)
C16 C20 Fe2 C23 -74.1(3)
C19 C20 Fe2 C22 123.9(2)
C16 C20 Fe2 C22 -117.0(2)
C19 C20 Fe2 C16 -119.0(3)
C16 C20 Fe2 C19 119.0(3)
C22 C23 Fe2 C25 83.2(2)
C24 C23 Fe2 C25 -37.2(2)
C22 C23 Fe2 C17 -164.4(2)
C24 C23 Fe2 C17 75.2(2)
C22 C23 Fe2 C21 38.2(2)
C24 C23 Fe2 C21 -82.2(2)
C22 C23 Fe2 C24 120.4(3)
C22 C23 Fe2 C18 166.6(3)
C24 C23 Fe2 C18 46.1(4)
C22 C23 Fe2 C20 -82.1(2)
C24 C23 Fe2 C20 157.51(19)
C24 C23 Fe2 C22 -120.4(3)
C22 C23 Fe2 C16 -122.7(2)
C24 C23 Fe2 C16 116.9(2)
C22 C23 Fe2 C19 -55.7(5)
C24 C23 Fe2 C19 -176.1(4)
C23 C22 Fe2 C25 -80.6(2)
C21 C22 Fe2 C25 38.4(2)
C23 C22 Fe2 C17 36.2(4)
C21 C22 Fe2 C17 155.2(3)
C23 C22 Fe2 C21 -119.0(3)
C23 C22 Fe2 C24 -37.0(2)
C21 C22 Fe2 C24 82.0(2)
C23 C22 Fe2 C18 -162.0(4)
C21 C22 Fe2 C18 -43.0(5)
C23 C22 Fe2 C20 118.0(2)
C21 C22 Fe2 C20 -123.0(2)
C21 C22 Fe2 C23 119.0(3)
C23 C22 Fe2 C16 74.3(2)
C21 C22 Fe2 C16 -166.7(2)
C23 C22 Fe2 C19 160.1(2)
C21 C22 Fe2 C19 -80.9(2)
C17 C16 Fe2 C25 -45.7(4)
C20 C16 Fe2 C25 -164.6(3)
C4 C16 Fe2 C25 72.7(5)
C20 C16 Fe2 C17 -118.9(3)
C4 C16 Fe2 C17 118.4(4)
C17 C16 Fe2 C21 174.5(4)
C20 C16 Fe2 C21 55.6(5)
C4 C16 Fe2 C21 -67.1(6)
C17 C16 Fe2 C24 -76.3(2)
C20 C16 Fe2 C24 164.8(2)
C4 C16 Fe2 C24 42.1(4)
C17 C16 Fe2 C18 38.0(2)
C20 C16 Fe2 C18 -81.0(2)
C4 C16 Fe2 C18 156.4(3)
C17 C16 Fe2 C20 118.9(3)
C4 C16 Fe2 C20 -122.7(4)
C17 C16 Fe2 C23 -117.7(2)
C20 C16 Fe2 C23 123.4(2)
C4 C16 Fe2 C23 0.7(3)
C17 C16 Fe2 C22 -157.9(2)
C20 C16 Fe2 C22 83.2(2)
C4 C16 Fe2 C22 -39.5(3)
C17 C16 Fe2 C19 81.4(2)
C20 C16 Fe2 C19 -37.5(2)
C4 C16 Fe2 C19 -160.2(3)
C18 C19 Fe2 C25 73.5(2)
C20 C19 Fe2 C25 -166.7(2)
C18 C19 Fe2 C17 -37.7(2)
C20 C19 Fe2 C17 82.1(2)
C18 C19 Fe2 C21 118.8(2)
C20 C19 Fe2 C21 -121.4(2)
C18 C19 Fe2 C24 32.0(5)
C20 C19 Fe2 C24 151.8(3)
C20 C19 Fe2 C18 119.8(3)
C18 C19 Fe2 C20 -119.8(3)
C18 C19 Fe2 C23 -155.0(4)
C20 C19 Fe2 C23 -35.1(5)
C18 C19 Fe2 C22 163.1(2)
C20 C19 Fe2 C22 -77.0(2)
C18 C19 Fe2 C16 -81.8(2)
C20 C19 Fe2 C16 38.0(2)
C7 C6 Fe1 C11 -113.2(2)
C5 C6 Fe1 C11 126.9(2)
C7 C6 Fe1 C9 82.0(2)
C5 C6 Fe1 C9 -37.87(19)
C7 C6 Fe1 C8 38.1(2)
C5 C6 Fe1 C8 -81.8(2)
C7 C6 Fe1 C13 -36.7(5)
C5 C6 Fe1 C13 -156.6(4)
C5 C6 Fe1 C7 -119.9(3)
C7 C6 Fe1 C12 -71.3(2)
C5 C6 Fe1 C12 168.83(19)
C7 C6 Fe1 C14 168.2(3)
C5 C6 Fe1 C14 48.3(4)
C7 C6 Fe1 C10 -156.3(2)
C5 C6 Fe1 C10 83.8(2)
C7 C6 Fe1 C5 119.9(3)
C12 C11 Fe1 C6 121.6(2)
C10 C11 Fe1 C6 -119.5(2)
C12 C11 Fe1 C9 -162.4(5)
C10 C11 Fe1 C9 -43.5(6)
C12 C11 Fe1 C8 43.2(4)
C10 C11 Fe1 C8 162.2(3)
C12 C11 Fe1 C13 -38.0(2)
C10 C11 Fe1 C13 81.0(2)
C12 C11 Fe1 C7 78.4(2)
C10 C11 Fe1 C7 -162.7(2)
C10 C11 Fe1 C12 119.0(3)
C12 C11 Fe1 C14 -81.4(2)
C10 C11 Fe1 C14 37.5(2)
C12 C11 Fe1 C10 -119.0(3)
C12 C11 Fe1 C5 162.9(2)
C10 C11 Fe1 C5 -78.2(3)
C8 C9 Fe1 C6 -81.2(2)
C5 C9 Fe1 C6 37.77(19)
C8 C9 Fe1 C11 -162.4(5)
C5 C9 Fe1 C11 -43.5(6)
C5 C9 Fe1 C8 118.9(3)
C8 C9 Fe1 C13 79.2(2)
C5 C9 Fe1 C13 -161.88(19)
C8 C9 Fe1 C7 -37.4(2)
C5 C9 Fe1 C7 81.5(2)
C8 C9 Fe1 C12 43.3(4)
C5 C9 Fe1 C12 162.3(3)
C8 C9 Fe1 C14 121.8(2)
C5 C9 Fe1 C14 -119.3(2)
C8 C9 Fe1 C10 162.8(2)
C5 C9 Fe1 C10 -78.2(2)
C8 C9 Fe1 C5 -118.9(3)
C9 C8 Fe1 C6 81.9(2)
C7 C8 Fe1 C6 -38.0(2)
C9 C8 Fe1 C11 170.4(3)
C7 C8 Fe1 C11 50.5(4)
C7 C8 Fe1 C9 -119.9(3)
C9 C8 Fe1 C13 -117.6(2)
C7 C8 Fe1 C13 122.5(2)
C9 C8 Fe1 C7 119.9(3)
C9 C8 Fe1 C12 -159.6(2)
C7 C8 Fe1 C12 80.5(3)
C9 C8 Fe1 C14 -77.9(3)
C7 C8 Fe1 C14 162.2(2)
C9 C8 Fe1 C10 -52.9(6)
C7 C8 Fe1 C10 -172.8(5)
C9 C8 Fe1 C5 38.0(2)
C7 C8 Fe1 C5 -81.9(2)
C14 C13 Fe1 C6 -166.0(3)
C12 C13 Fe1 C6 -46.0(5)
C14 C13 Fe1 C11 -82.4(2)
C12 C13 Fe1 C11 37.7(2)
C14 C13 Fe1 C9 83.8(2)
C12 C13 Fe1 C9 -156.1(2)
C14 C13 Fe1 C8 125.5(2)
C12 C13 Fe1 C8 -114.5(2)
C14 C13 Fe1 C7 166.4(2)
C12 C13 Fe1 C7 -73.6(2)
C14 C13 Fe1 C12 -120.1(3)
C12 C13 Fe1 C14 120.1(3)
C14 C13 Fe1 C10 -37.90(19)
C12 C13 Fe1 C10 82.2(2)
C14 C13 Fe1 C5 53.7(4)
C12 C13 Fe1 C5 173.8(3)
C8 C7 Fe1 C6 118.6(3)
C6 C7 Fe1 C11 85.1(2)
C8 C7 Fe1 C11 -156.3(2)
C6 C7 Fe1 C9 -81.3(2)
C8 C7 Fe1 C9 37.3(2)
C6 C7 Fe1 C8 -118.6(3)
C6 C7 Fe1 C13 166.29(19)
C8 C7 Fe1 C13 -75.1(3)
C6 C7 Fe1 C12 126.0(2)
C8 C7 Fe1 C12 -115.3(2)
C6 C7 Fe1 C14 -167.0(4)
C8 C7 Fe1 C14 -48.3(5)
C6 C7 Fe1 C10 56.2(5)
C8 C7 Fe1 C10 174.8(3)
C6 C7 Fe1 C5 -37.37(19)
C8 C7 Fe1 C5 81.3(2)
C11 C12 Fe1 C6 -78.0(2)
C13 C12 Fe1 C6 163.1(2)
C13 C12 Fe1 C11 -118.9(3)
C11 C12 Fe1 C9 170.3(3)
C13 C12 Fe1 C9 51.4(4)
C11 C12 Fe1 C8 -159.4(2)
C13 C12 Fe1 C8 81.7(2)
C11 C12 Fe1 C13 118.9(3)
C11 C12 Fe1 C7 -117.6(2)
C13 C12 Fe1 C7 123.5(2)
C11 C12 Fe1 C14 81.9(2)
C13 C12 Fe1 C14 -37.0(2)
C11 C12 Fe1 C10 38.2(2)
C13 C12 Fe1 C10 -80.7(2)
C11 C12 Fe1 C5 -52.5(5)
C13 C12 Fe1 C5 -171.4(4)
C13 C14 Fe1 C6 167.5(3)
C10 C14 Fe1 C6 48.6(4)
C13 C14 Fe1 C11 80.8(2)
C10 C14 Fe1 C11 -38.0(2)
C13 C14 Fe1 C9 -114.3(2)
C10 C14 Fe1 C9 126.8(2)
C13 C14 Fe1 C8 -72.1(2)
C10 C14 Fe1 C8 169.0(2)
C10 C14 Fe1 C13 -118.9(3)
C13 C14 Fe1 C7 -35.8(5)
C10 C14 Fe1 C7 -154.7(4)
C13 C14 Fe1 C12 37.33(19)
C10 C14 Fe1 C12 -81.5(2)
C13 C14 Fe1 C10 118.9(3)
C13 C14 Fe1 C5 -157.1(2)
C10 C14 Fe1 C5 84.0(2)
C14 C10 Fe1 C6 -160.6(2)
C11 C10 Fe1 C6 80.2(2)
C15 C10 Fe1 C6 -38.1(3)
C14 C10 Fe1 C11 119.1(3)
C15 C10 Fe1 C11 -118.3(4)
C14 C10 Fe1 C9 -73.5(3)
C11 C10 Fe1 C9 167.4(2)
C15 C10 Fe1 C9 49.1(3)
C14 C10 Fe1 C8 -32.4(6)
C11 C10 Fe1 C8 -151.6(5)
C15 C10 Fe1 C8 90.1(6)
C14 C10 Fe1 C13 37.6(2)
C11 C10 Fe1 C13 -81.5(2)
C15 C10 Fe1 C13 160.2(3)
C14 C10 Fe1 C7 159.1(4)
C11 C10 Fe1 C7 40.0(5)
C15 C10 Fe1 C7 -78.3(5)
C14 C10 Fe1 C12 81.6(2)
C11 C10 Fe1 C12 -37.5(2)
C15 C10 Fe1 C12 -155.9(3)
C11 C10 Fe1 C14 -119.1(3)
C15 C10 Fe1 C14 122.5(4)
C14 C10 Fe1 C5 -116.7(2)
C11 C10 Fe1 C5 124.2(2)
C15 C10 Fe1 C5 5.9(3)
C9 C5 Fe1 C6 -119.1(3)
C1 C5 Fe1 C6 122.2(4)
C6 C5 Fe1 C11 -73.6(2)
C9 C5 Fe1 C11 167.34(19)
C1 C5 Fe1 C11 48.7(4)
C6 C5 Fe1 C9 119.1(3)
C1 C5 Fe1 C9 -118.7(4)
C6 C5 Fe1 C8 81.2(2)
C9 C5 Fe1 C8 -37.8(2)
C1 C5 Fe1 C8 -156.5(3)
C6 C5 Fe1 C13 160.9(3)
C9 C5 Fe1 C13 41.8(4)
C1 C5 Fe1 C13 -76.8(5)
C6 C5 Fe1 C7 37.3(2)
C9 C5 Fe1 C7 -81.8(2)
C1 C5 Fe1 C7 159.5(3)
C6 C5 Fe1 C12 -33.0(5)
C9 C5 Fe1 C12 -152.1(4)
C1 C5 Fe1 C12 89.2(5)
C6 C5 Fe1 C14 -160.76(19)
C9 C5 Fe1 C14 80.2(2)
C1 C5 Fe1 C14 -38.5(3)
C6 C5 Fe1 C10 -117.0(2)
C9 C5 Fe1 C10 123.9(2)
C1 C5 Fe1 C10 5.2(3)
